data_4088096
loop_
_publ_author_name
'Schaefer, Brian A.'
'Margulieux, Grant W.'
'Tiedemann, Margaret A.'
'Small, Brooke L.'
'Chirik, Paul J.'

_publ_section_title
;
 Synthesis and Electronic Structure of Iron Borate Betaine Complexes as a
 Route to Single-Component Iron Ethylene Oligomerization and
 Polymerization Catalysts
;
_journal_issue 23
_journal_name_full Organometallics
_journal_page_first 5615
_journal_paper_doi 10.1021/acs.organomet.5b00839
_journal_volume 34
_journal_year 2015
_chemical_formula_sum 'C88 H86 Br Fe N4 P2'
_chemical_formula_weight 1397.31
_space_group_IT_number 15
_space_group_name_Hall '-C 2yc'
_space_group_name_H-M_alt 'C 1 2/c 1'
_symmetry_cell_setting monoclinic
_symmetry_space_group_name_H-M 'C 1 2/c 1'
_atom_sites_solution_hydrogens geom
_atom_sites_solution_primary direct
_atom_sites_solution_secondary difmap
_audit_creation_method SHELXL-97
_cell_angle_alpha 90.00
_cell_angle_beta 108.1200(10)
_cell_angle_gamma 90.00
_cell_formula_units_Z 4
_cell_length_a 25.1329(6)
_cell_length_b 10.3301(3)
_cell_length_c 29.5942(7)
_cell_measurement_reflns_used 9861
_cell_measurement_temperature 100(2)
_cell_measurement_theta_max 65.55
_cell_measurement_theta_min 4.04
_cell_volume 7302.4(3)
_computing_cell_refinement 'Bruker SAINT'
_computing_data_collection 'Bruker APEX2'
_computing_data_reduction 'Bruker SAINT'
_computing_molecular_graphics 'ORTEP 3 (Farraguia, 1997)'
_computing_structure_refinement 'SHELXL-97 (Sheldrick, 2008)'
_computing_structure_solution 'SIR 92 (Giacavazzo, 1993)'
_diffrn_ambient_temperature 100(2)
_diffrn_measured_fraction_theta_full 'ACTA 50'
_diffrn_measured_fraction_theta_max 0.961
_diffrn_measurement_device_type 'Bruker APEX II CCD'
_diffrn_measurement_method 'phi and omega scans'
_diffrn_radiation_monochromator graphite
_diffrn_radiation_source 'fine-focus sealed tube'
_diffrn_radiation_type CuK\a
_diffrn_radiation_wavelength 1.54185
_diffrn_reflns_av_R_equivalents 0.0204
_diffrn_reflns_av_sigmaI/netI 0.0167
_diffrn_reflns_limit_h_max 29
_diffrn_reflns_limit_h_min -28
_diffrn_reflns_limit_k_max 10
_diffrn_reflns_limit_k_min -12
_diffrn_reflns_limit_l_max 34
_diffrn_reflns_limit_l_min -33
_diffrn_reflns_number 23715
_diffrn_reflns_theta_full 'ACTA 50'
_diffrn_reflns_theta_max 65.58
_diffrn_reflns_theta_min 3.70
_exptl_absorpt_coefficient_mu 3.080
_exptl_absorpt_correction_T_max 0.7527
_exptl_absorpt_correction_T_min 0.6632
_exptl_absorpt_correction_type multi-scan
_exptl_absorpt_process_details 'SADABS V2008/1 (Bruker AXS)'
_exptl_crystal_colour black
_exptl_crystal_density_diffrn 1.271
_exptl_crystal_density_method 'not measured'
_exptl_crystal_description prism
_exptl_crystal_F_000 2932
_exptl_crystal_size_max 0.145
_exptl_crystal_size_mid 0.125
_exptl_crystal_size_min 0.052
_refine_diff_density_max 0.456
_refine_diff_density_min -0.262
_refine_diff_density_rms 0.039
_refine_ls_extinction_method none
_refine_ls_goodness_of_fit_ref 1.057
_refine_ls_hydrogen_treatment constr
_refine_ls_matrix_type full
_refine_ls_number_parameters 438
_refine_ls_number_reflns 6042
_refine_ls_number_restraints 0
_refine_ls_restrained_S_all 1.057
_refine_ls_R_factor_all 0.0266
_refine_ls_R_factor_gt 0.0251
_refine_ls_shift/su_max 0.001
_refine_ls_shift/su_mean 0.000
_refine_ls_structure_factor_coef Fsqd
_refine_ls_weighting_details 'calc w=1/[\s^2^(Fo^2^)+(0.0320P)^2^+7.3622P] where P=(Fo^2^+2Fc^2^)/3'
_refine_ls_weighting_scheme calc
_refine_ls_wR_factor_gt 0.0646
_refine_ls_wR_factor_ref 0.0656
_reflns_number_gt 5800
_reflns_number_total 6042
_reflns_threshold_expression >2\s(I)
_cod_data_source_file om5b00839_si_003.cif
_cod_data_source_block bs27
_cod_depositor_comments
;
The following automatic conversions were performed:

data item '_symmetry_cell_setting' value 'Monoclinic' was changed to
'monoclinic' in accordance with the
/home/saulius/struct/COD-crude-data/automatic-downloads/DataCite-retrospective/ACS/depositions/lib/dictionaries/cif_core.dic
dictionary named 'cif_core.dic' version 2.4.2 last updated on
2011-04-26.

Automatic conversion script
Id: cif_fix_values 6909 2019-04-08 15:41:33Z antanas 
;
_cod_original_sg_symbol_H-M 'C2/c  '
_cod_database_code 4088096

loop_
_symmetry_equiv_pos_as_xyz
'x, y, z'
'-x, y, -z+1/2'
'x+1/2, y+1/2, z'
'-x+1/2, y+1/2, -z+1/2'
'-x, -y, -z'
'x, -y, z-1/2'
'-x+1/2, -y+1/2, -z'
'x+1/2, -y+1/2, z-1/2'

loop_
_atom_site_label
_atom_site_type_symbol
_atom_site_fract_x
_atom_site_fract_y
_atom_site_fract_z
_atom_site_U_iso_or_equiv
_atom_site_adp_type
_atom_site_occupancy
_atom_site_symmetry_multiplicity
_atom_site_calc_flag
_atom_site_refinement_flags
C1 C 0.50404(6) 0.00448(13) 0.16400(5) 0.0140(3) Uani 1 1 d .
C1S C 0.94561(7) -0.08780(17) 0.02593(6) 0.0258(3) Uani 1 1 d .
H1S H 0.9322 -0.1076 -0.0070 0.031 Uiso 1 1 calc R
C2 C 0.44565(6) 0.04052(13) 0.15408(5) 0.0140(3) Uani 1 1 d .
C2S C 0.95037(7) -0.18478(16) 0.05919(7) 0.0259(4) Uani 1 1 d .
H2S H 0.9399 -0.2710 0.0491 0.031 Uiso 1 1 calc R
C3 C 0.41621(6) 0.00677(14) 0.10400(5) 0.0156(3) Uani 1 1 d .
C3S C 0.97037(6) -0.15592(16) 0.10702(6) 0.0262(4) Uani 1 1 d .
H3S H 0.9738 -0.2226 0.1299 0.031 Uiso 1 1 calc R
C4 C 0.36245(6) 0.01936(14) 0.07322(5) 0.0187(3) Uani 1 1 d .
H4 H 0.3334 0.0536 0.0840 0.022 Uiso 1 1 calc R
C4S C 0.98542(7) -0.03043(17) 0.12196(6) 0.0273(4) Uani 1 1 d .
H4S H 0.9993 -0.0111 0.1549 0.033 Uiso 1 1 calc R
C5 C 0.35143(7) -0.01991(15) 0.02517(5) 0.0221(3) Uani 1 1 d .
H5 H 0.3145 -0.0107 0.0039 0.027 Uiso 1 1 calc R
C5S C 0.98018(7) 0.06703(17) 0.08867(6) 0.0274(4) Uani 1 1 d .
H5S H 0.9902 0.1534 0.0988 0.033 Uiso 1 1 calc R
C6 C 0.39195(7) -0.07066(15) 0.00823(5) 0.0223(3) Uani 1 1 d .
H6 H 0.3828 -0.0953 -0.0242 0.027 Uiso 1 1 calc R
C6S C 0.96037(7) 0.03818(16) 0.04067(6) 0.0259(4) Uani 1 1 d .
H6S H 0.9569 0.1048 0.0178 0.031 Uiso 1 1 calc R
C7 C 0.44765(6) -0.08653(14) 0.03899(5) 0.0186(3) Uani 1 1 d .
C8 C 0.49423(7) -0.13564(14) 0.02688(6) 0.0211(3) Uani 1 1 d .
H8 H 0.4896 -0.1633 -0.0047 0.025 Uiso 1 1 calc R
C9 C 0.54606(7) -0.14343(14) 0.06071(6) 0.0209(3) Uani 1 1 d .
H9 H 0.5765 -0.1776 0.0518 0.025 Uiso 1 1 calc R
C10 C 0.55581(6) -0.10231(14) 0.10833(5) 0.0184(3) Uani 1 1 d .
H10 H 0.5920 -0.1090 0.1310 0.022 Uiso 1 1 calc R
C11 C 0.51150(6) -0.05229(13) 0.12098(5) 0.0155(3) Uani 1 1 d .
C12 C 0.45783(6) -0.04665(14) 0.08613(5) 0.0161(3) Uani 1 1 d .
C13 C 0.59735(6) 0.00777(15) 0.21539(5) 0.0166(3) Uani 1 1 d .
C14 C 0.62100(7) -0.10335(16) 0.24107(5) 0.0221(3) Uani 1 1 d .
C15 C 0.67828(8) -0.12395(18) 0.24946(6) 0.0318(4) Uani 1 1 d .
H15 H 0.6954 -0.1991 0.2663 0.038 Uiso 1 1 calc R
C16 C 0.71044(7) -0.0370(2) 0.23367(6) 0.0349(4) Uani 1 1 d .
H16 H 0.7491 -0.0536 0.2392 0.042 Uiso 1 1 calc R
C17 C 0.68661(7) 0.07367(19) 0.20994(6) 0.0278(4) Uani 1 1 d .
H17 H 0.7094 0.1336 0.2000 0.033 Uiso 1 1 calc R
C18 C 0.62962(6) 0.09951(16) 0.20018(5) 0.0193(3) Uani 1 1 d .
C19 C 0.60505(6) 0.22377(15) 0.17472(6) 0.0207(3) Uani 1 1 d .
H19 H 0.5650 0.2282 0.1739 0.025 Uiso 1 1 calc R
C20 C 0.60607(7) 0.22580(17) 0.12325(6) 0.0262(4) Uani 1 1 d .
H20A H 0.6449 0.2208 0.1229 0.039 Uiso 1 1 calc R
H20B H 0.5890 0.3063 0.1079 0.039 Uiso 1 1 calc R
H20C H 0.5849 0.1517 0.1060 0.039 Uiso 1 1 calc R
C21 C 0.63457(8) 0.34440(18) 0.20083(7) 0.0343(4) Uani 1 1 d .
H21A H 0.6318 0.3458 0.2331 0.051 Uiso 1 1 calc R
H21B H 0.6168 0.4221 0.1837 0.051 Uiso 1 1 calc R
H21C H 0.6741 0.3426 0.2024 0.051 Uiso 1 1 calc R
C22 C 0.58512(7) -0.20010(16) 0.25738(6) 0.0269(4) Uani 1 1 d .
H22 H 0.5518 -0.1520 0.2602 0.032 Uiso 1 1 calc R
C23 C 0.56341(12) -0.3054(2) 0.22013(8) 0.0531(6) Uani 1 1 d .
H23A H 0.5407 -0.2660 0.1902 0.080 Uiso 1 1 calc R
H23B H 0.5404 -0.3666 0.2313 0.080 Uiso 1 1 calc R
H23C H 0.5951 -0.3514 0.2149 0.080 Uiso 1 1 calc R
C24 C 0.61485(9) -0.2589(2) 0.30602(7) 0.0426(5) Uani 1 1 d .
H24A H 0.6456 -0.3143 0.3038 0.064 Uiso 1 1 calc R
H24B H 0.5882 -0.3107 0.3165 0.064 Uiso 1 1 calc R
H24C H 0.6299 -0.1895 0.3290 0.064 Uiso 1 1 calc R
C25 C 0.37458(6) 0.14528(14) 0.17986(5) 0.0165(3) Uani 1 1 d .
H25A H 0.3676 0.1577 0.2107 0.020 Uiso 1 1 calc R
H25B H 0.3478 0.0795 0.1616 0.020 Uiso 1 1 calc R
C26 C 0.36449(6) 0.27349(14) 0.15235(5) 0.0165(3) Uani 1 1 d .
H26A H 0.3647 0.2583 0.1194 0.020 Uiso 1 1 calc R
H26B H 0.3950 0.3350 0.1676 0.020 Uiso 1 1 calc R
C27 C 0.24894(6) 0.22679(15) 0.11206(6) 0.0223(3) Uani 1 1 d .
C28 C 0.22933(8) 0.12559(19) 0.13344(8) 0.0395(5) Uani 1 1 d .
H28 H 0.2376 0.1242 0.1670 0.047 Uiso 1 1 calc R
C29 C 0.19766(9) 0.0262(2) 0.10627(9) 0.0542(6) Uani 1 1 d .
H29 H 0.1855 -0.0436 0.1215 0.065 Uiso 1 1 calc R
C30 C 0.18397(9) 0.02848(19) 0.05767(8) 0.0479(6) Uani 1 1 d .
H30 H 0.1623 -0.0395 0.0392 0.057 Uiso 1 1 calc R
C31 C 0.20172(8) 0.12926(19) 0.03582(8) 0.0397(5) Uani 1 1 d .
H31 H 0.1917 0.1319 0.0021 0.048 Uiso 1 1 calc R
C32 C 0.23431(7) 0.22758(17) 0.06281(6) 0.0292(4) Uani 1 1 d .
H32 H 0.2468 0.2963 0.0473 0.035 Uiso 1 1 calc R
C33 C 0.29068(6) 0.48519(14) 0.11275(5) 0.0172(3) Uani 1 1 d .
C34 C 0.33216(7) 0.52714(15) 0.09395(6) 0.0227(3) Uani 1 1 d .
H34 H 0.3648 0.4760 0.0982 0.027 Uiso 1 1 calc R
C35 C 0.32622(7) 0.64327(16) 0.06909(6) 0.0250(4) Uani 1 1 d .
H35 H 0.3549 0.6711 0.0567 0.030 Uiso 1 1 calc R
C36 C 0.27895(7) 0.71853(15) 0.06225(6) 0.0227(3) Uani 1 1 d .
H36 H 0.2751 0.7980 0.0454 0.027 Uiso 1 1 calc R
C37 C 0.23715(7) 0.67694(16) 0.08029(6) 0.0236(3) Uani 1 1 d .
H37 H 0.2043 0.7275 0.0754 0.028 Uiso 1 1 calc R
C38 C 0.24311(6) 0.56195(15) 0.10548(5) 0.0206(3) Uani 1 1 d .
H38 H 0.2144 0.5350 0.1180 0.025 Uiso 1 1 calc R
N1 N 0.53867(5) 0.03274(11) 0.20640(4) 0.0143(2) Uani 1 1 d .
N2 N 0.43215(5) 0.09783(11) 0.18849(4) 0.0144(2) Uani 1 1 d .
P1 P 0.296436(15) 0.34374(4) 0.151438(13) 0.01832(9) Uani 1 1 d .
Fe1 Fe 0.5000 0.12109(3) 0.2500 0.01181(8) Uani 1 2 d S
Br1 Br 0.5000 0.35735(2) 0.2500 0.02005(7) Uani 1 2 d S

loop_
_atom_site_aniso_label
_atom_site_aniso_U_11
_atom_site_aniso_U_22
_atom_site_aniso_U_33
_atom_site_aniso_U_23
_atom_site_aniso_U_13
_atom_site_aniso_U_12
C1 0.0181(7) 0.0102(6) 0.0146(7) 0.0007(5) 0.0066(6) -0.0014(5)
C1S 0.0281(8) 0.0249(8) 0.0273(9) -0.0032(7) 0.0127(7) -0.0011(7)
C2 0.0180(7) 0.0117(7) 0.0129(7) 0.0017(5) 0.0058(6) -0.0023(5)
C2S 0.0235(8) 0.0174(8) 0.0419(10) -0.0006(7) 0.0177(7) 0.0004(6)
C3 0.0202(7) 0.0121(7) 0.0146(7) 0.0006(5) 0.0054(6) -0.0040(6)
C3S 0.0182(8) 0.0259(9) 0.0373(10) 0.0129(7) 0.0126(7) 0.0034(6)
C4 0.0213(7) 0.0171(7) 0.0166(7) 0.0008(6) 0.0044(6) -0.0034(6)
C4S 0.0241(8) 0.0335(10) 0.0244(8) 0.0041(7) 0.0076(7) -0.0044(7)
C5 0.0244(8) 0.0212(8) 0.0168(7) 0.0006(6) 0.0006(6) -0.0055(6)
C5S 0.0329(9) 0.0224(9) 0.0287(9) -0.0022(7) 0.0123(7) -0.0073(7)
C6 0.0321(9) 0.0199(8) 0.0131(7) -0.0013(6) 0.0042(6) -0.0071(7)
C6S 0.0338(9) 0.0209(8) 0.0258(8) 0.0041(7) 0.0135(7) -0.0011(7)
C7 0.0287(8) 0.0129(7) 0.0151(7) -0.0003(6) 0.0082(6) -0.0056(6)
C8 0.0352(9) 0.0158(7) 0.0155(7) -0.0020(6) 0.0125(7) -0.0041(6)
C9 0.0297(8) 0.0151(7) 0.0227(8) -0.0021(6) 0.0152(7) -0.0021(6)
C10 0.0226(8) 0.0138(7) 0.0202(8) -0.0013(6) 0.0085(6) -0.0015(6)
C11 0.0219(7) 0.0105(7) 0.0155(7) 0.0004(5) 0.0077(6) -0.0030(6)
C12 0.0224(7) 0.0108(7) 0.0156(7) 0.0003(5) 0.0068(6) -0.0039(6)
C13 0.0161(7) 0.0217(8) 0.0119(7) -0.0051(6) 0.0043(6) 0.0030(6)
C14 0.0258(8) 0.0235(8) 0.0158(7) -0.0028(6) 0.0045(6) 0.0079(7)
C15 0.0300(9) 0.0384(10) 0.0241(9) 0.0028(7) 0.0040(7) 0.0177(8)
C16 0.0191(8) 0.0590(12) 0.0261(9) 0.0003(8) 0.0064(7) 0.0125(8)
C17 0.0188(8) 0.0435(11) 0.0217(8) -0.0024(7) 0.0072(6) -0.0002(7)
C18 0.0174(7) 0.0271(8) 0.0137(7) -0.0056(6) 0.0056(6) 0.0000(6)
C19 0.0180(7) 0.0243(8) 0.0218(8) -0.0012(6) 0.0090(6) -0.0032(6)
C20 0.0307(9) 0.0265(9) 0.0220(8) 0.0007(7) 0.0091(7) -0.0038(7)
C21 0.0462(11) 0.0277(9) 0.0280(9) -0.0045(7) 0.0102(8) -0.0073(8)
C22 0.0374(9) 0.0185(8) 0.0222(8) 0.0028(7) 0.0053(7) 0.0062(7)
C23 0.0990(19) 0.0265(10) 0.0345(11) -0.0041(9) 0.0220(12) -0.0169(11)
C24 0.0492(12) 0.0452(12) 0.0308(10) 0.0166(9) 0.0089(9) 0.0123(9)
C25 0.0145(7) 0.0190(7) 0.0160(7) 0.0014(6) 0.0050(6) 0.0017(6)
C26 0.0156(7) 0.0182(7) 0.0152(7) 0.0011(6) 0.0038(6) 0.0008(6)
C27 0.0145(7) 0.0216(8) 0.0291(9) 0.0069(7) 0.0045(6) 0.0016(6)
C28 0.0341(10) 0.0415(11) 0.0389(11) 0.0167(9) 0.0054(8) -0.0087(8)
C29 0.0488(12) 0.0396(12) 0.0626(15) 0.0212(11) 0.0007(11) -0.0218(10)
C30 0.0375(11) 0.0290(10) 0.0597(14) 0.0054(9) -0.0105(10) -0.0122(9)
C31 0.0345(10) 0.0360(11) 0.0379(11) -0.0010(8) -0.0044(8) -0.0075(8)
C32 0.0267(9) 0.0283(9) 0.0293(9) 0.0032(7) 0.0040(7) -0.0076(7)
C33 0.0183(7) 0.0173(7) 0.0136(7) -0.0021(6) 0.0014(6) 0.0002(6)
C34 0.0207(8) 0.0217(8) 0.0262(8) 0.0011(6) 0.0080(6) 0.0029(6)
C35 0.0255(8) 0.0251(8) 0.0269(9) 0.0027(7) 0.0118(7) -0.0024(7)
C36 0.0267(8) 0.0180(8) 0.0206(8) 0.0022(6) 0.0034(6) -0.0011(6)
C37 0.0212(8) 0.0213(8) 0.0264(8) 0.0018(7) 0.0047(6) 0.0049(6)
C38 0.0185(7) 0.0214(8) 0.0223(8) 0.0008(6) 0.0069(6) -0.0001(6)
N1 0.0151(6) 0.0131(6) 0.0145(6) 0.0004(5) 0.0047(5) 0.0004(5)
N2 0.0156(6) 0.0131(6) 0.0149(6) 0.0015(5) 0.0054(5) 0.0001(5)
P1 0.01722(18) 0.0205(2) 0.01742(19) 0.00353(15) 0.00561(15) 0.00376(15)
Fe1 0.01311(15) 0.01212(16) 0.01034(16) 0.000 0.00382(12) 0.000
Br1 0.02672(12) 0.01311(11) 0.01747(12) 0.000 0.00271(9) 0.000

loop_
_atom_type_symbol
_atom_type_description
_atom_type_scat_dispersion_real
_atom_type_scat_dispersion_imag
_atom_type_scat_source
C C 0.0181 0.0091 'International Tables Vol C Tables 4.2.6.8 and 6.1.1.4'
H H 0.0000 0.0000 'International Tables Vol C Tables 4.2.6.8 and 6.1.1.4'
N N 0.0311 0.0180 'International Tables Vol C Tables 4.2.6.8 and 6.1.1.4'
P P 0.2955 0.4335 'International Tables Vol C Tables 4.2.6.8 and 6.1.1.4'
Fe Fe -1.1336 3.1974 'International Tables Vol C Tables 4.2.6.8 and 6.1.1.4'
Br Br -0.6763 1.2805 'International Tables Vol C Tables 4.2.6.8 and 6.1.1.4'

loop_
_geom_angle_atom_site_label_1
_geom_angle_atom_site_label_2
_geom_angle_atom_site_label_3
_geom_angle
_geom_angle_site_symmetry_1
_geom_angle_site_symmetry_3
N1 C1 C2 117.52(13) . .
N1 C1 C11 133.67(13) . .
C2 C1 C11 108.72(12) . .
C2S C1S C6S 120.05(16) . .
N2 C2 C1 116.61(12) . .
N2 C2 C3 135.73(13) . .
C1 C2 C3 107.56(12) . .
C3S C2S C1S 119.80(16) . .
C4 C3 C12 118.24(13) . .
C4 C3 C2 136.18(14) . .
C12 C3 C2 105.52(12) . .
C2S C3S C4S 120.43(15) . .
C3 C4 C5 118.67(14) . .
C3S C4S C5S 119.82(16) . .
C6 C5 C4 122.63(14) . .
C6S C5S C4S 119.84(16) . .
C5 C6 C7 120.33(14) . .
C5S C6S C1S 120.06(16) . .
C12 C7 C8 116.55(14) . .
C12 C7 C6 116.27(14) . .
C8 C7 C6 127.16(14) . .
C9 C8 C7 120.34(14) . .
C8 C9 C10 122.49(15) . .
C11 C10 C9 118.48(14) . .
C10 C11 C12 118.81(13) . .
C10 C11 C1 135.81(14) . .
C12 C11 C1 105.36(12) . .
C7 C12 C11 123.31(14) . .
C7 C12 C3 123.86(14) . .
C11 C12 C3 112.82(13) . .
C14 C13 C18 122.30(14) . .
C14 C13 N1 118.97(13) . .
C18 C13 N1 118.65(13) . .
C15 C14 C13 117.39(16) . .
C15 C14 C22 121.49(15) . .
C13 C14 C22 121.07(14) . .
C16 C15 C14 121.22(16) . .
C17 C16 C15 120.28(15) . .
C16 C17 C18 121.31(17) . .
C17 C18 C13 117.44(15) . .
C17 C18 C19 119.79(15) . .
C13 C18 C19 122.76(13) . .
C18 C19 C21 112.27(13) . .
C18 C19 C20 112.02(13) . .
C21 C19 C20 109.59(13) . .
C14 C22 C23 110.71(15) . .
C14 C22 C24 113.32(15) . .
C23 C22 C24 110.98(16) . .
N2 C25 C26 111.76(12) . .
C25 C26 P1 110.24(10) . .
C32 C27 C28 117.84(16) . .
C32 C27 P1 124.74(12) . .
C28 C27 P1 117.28(14) . .
C27 C28 C29 120.81(19) . .
C30 C29 C28 120.37(19) . .
C29 C30 C31 119.69(19) . .
C30 C31 C32 120.23(19) . .
C27 C32 C31 121.02(17) . .
C38 C33 C34 118.24(14) . .
C38 C33 P1 116.54(12) . .
C34 C33 P1 124.96(11) . .
C35 C34 C33 120.55(15) . .
C36 C35 C34 120.61(15) . .
C35 C36 C37 119.30(15) . .
C38 C37 C36 120.31(14) . .
C37 C38 C33 120.97(15) . .
C1 N1 C13 118.14(12) . .
C1 N1 Fe1 113.26(9) . .
C13 N1 Fe1 128.43(9) . .
C2 N2 C25 119.56(12) . .
C2 N2 Fe1 113.04(9) . .
C25 N2 Fe1 127.27(9) . .
C33 P1 C27 102.61(7) . .
C33 P1 C26 102.39(7) . .
C27 P1 C26 99.59(7) . .
N1 Fe1 N1 127.26(7) . 2_655
N1 Fe1 N2 79.56(5) . .
N1 Fe1 N2 94.53(5) 2_655 .
N1 Fe1 N2 94.53(5) . 2_655
N1 Fe1 N2 79.56(5) 2_655 2_655
N2 Fe1 N2 166.77(7) . 2_655
N1 Fe1 Br1 116.37(3) . .
N1 Fe1 Br1 116.37(3) 2_655 .
N2 Fe1 Br1 96.62(3) . .
N2 Fe1 Br1 96.62(3) 2_655 .

loop_
_geom_bond_atom_site_label_1
_geom_bond_atom_site_label_2
_geom_bond_distance
_geom_bond_site_symmetry_2
C1 N1 1.3183(19) .
C1 C2 1.453(2) .
C1 C11 1.466(2) .
C1S C2S 1.383(2) .
C1S C6S 1.386(2) .
C2 N2 1.3107(19) .
C2 C3 1.478(2) .
C2S C3S 1.379(3) .
C3 C4 1.381(2) .
C3 C12 1.422(2) .
C3S C4S 1.384(3) .
C4 C5 1.421(2) .
C4S C5S 1.386(2) .
C5 C6 1.372(2) .
C5S C6S 1.384(2) .
C6 C7 1.422(2) .
C7 C12 1.400(2) .
C7 C8 1.420(2) .
C8 C9 1.377(2) .
C9 C10 1.418(2) .
C10 C11 1.381(2) .
C11 C12 1.422(2) .
C13 C14 1.403(2) .
C13 C18 1.409(2) .
C13 N1 1.4382(18) .
C14 C15 1.399(2) .
C14 C22 1.522(2) .
C15 C16 1.383(3) .
C16 C17 1.377(3) .
C17 C18 1.396(2) .
C18 C19 1.519(2) .
C19 C21 1.531(2) .
C19 C20 1.532(2) .
C22 C23 1.524(3) .
C22 C24 1.527(2) .
C25 N2 1.4728(18) .
C25 C26 1.534(2) .
C26 P1 1.8504(15) .
C27 C32 1.388(3) .
C27 C28 1.389(2) .
C27 P1 1.8377(17) .
C28 C29 1.391(3) .
C29 C30 1.371(3) .
C30 C31 1.371(3) .
C31 C32 1.390(3) .
C33 C38 1.395(2) .
C33 C34 1.395(2) .
C33 P1 1.8341(15) .
C34 C35 1.391(2) .
C35 C36 1.381(2) .
C36 C37 1.386(2) .
C37 C38 1.385(2) .
N1 Fe1 2.0547(12) .
N2 Fe1 2.0852(12) .
Fe1 N1 2.0547(12) 2_655
Fe1 N2 2.0852(12) 2_655
Fe1 Br1 2.4406(4) .

loop_
_geom_torsion_atom_site_label_1
_geom_torsion_atom_site_label_2
_geom_torsion_atom_site_label_3
_geom_torsion_atom_site_label_4
_geom_torsion
_geom_torsion_site_symmetry_4
N1 C1 C2 N2 -0.40(19) .
C11 C1 C2 N2 -177.37(12) .
N1 C1 C2 C3 176.52(12) .
C11 C1 C2 C3 -0.45(15) .
C6S C1S C2S C3S -0.7(2) .
N2 C2 C3 C4 -1.5(3) .
C1 C2 C3 C4 -177.55(16) .
N2 C2 C3 C12 175.67(16) .
C1 C2 C3 C12 -0.39(15) .
C1S C2S C3S C4S 0.4(2) .
C12 C3 C4 C5 -0.8(2) .
C2 C3 C4 C5 176.09(15) .
C2S C3S C4S C5S 0.2(2) .
C3 C4 C5 C6 0.5(2) .
C3S C4S C5S C6S -0.5(3) .
C4 C5 C6 C7 0.3(2) .
C4S C5S C6S C1S 0.2(3) .
C2S C1S C6S C5S 0.4(3) .
C5 C6 C7 C12 -0.6(2) .
C5 C6 C7 C8 -179.10(15) .
C12 C7 C8 C9 0.6(2) .
C6 C7 C8 C9 179.05(15) .
C7 C8 C9 C10 -0.8(2) .
C8 C9 C10 C11 -0.2(2) .
C9 C10 C11 C12 1.3(2) .
C9 C10 C11 C1 -176.78(15) .
N1 C1 C11 C10 3.1(3) .
C2 C1 C11 C10 179.39(16) .
N1 C1 C11 C12 -175.18(15) .
C2 C1 C11 C12 1.11(15) .
C8 C7 C12 C11 0.6(2) .
C6 C7 C12 C11 -178.04(13) .
C8 C7 C12 C3 178.91(13) .
C6 C7 C12 C3 0.3(2) .
C10 C11 C12 C7 -1.6(2) .
C1 C11 C12 C7 177.04(13) .
C10 C11 C12 C3 179.95(13) .
C1 C11 C12 C3 -1.42(16) .
C4 C3 C12 C7 0.5(2) .
C2 C3 C12 C7 -177.30(13) .
C4 C3 C12 C11 178.91(13) .
C2 C3 C12 C11 1.15(16) .
C18 C13 C14 C15 -2.9(2) .
N1 C13 C14 C15 -179.50(14) .
C18 C13 C14 C22 179.47(14) .
N1 C13 C14 C22 2.9(2) .
C13 C14 C15 C16 1.0(2) .
C22 C14 C15 C16 178.63(16) .
C14 C15 C16 C17 1.2(3) .
C15 C16 C17 C18 -1.6(3) .
C16 C17 C18 C13 -0.2(2) .
C16 C17 C18 C19 178.88(15) .
C14 C13 C18 C17 2.5(2) .
N1 C13 C18 C17 179.16(13) .
C14 C13 C18 C19 -176.57(14) .
N1 C13 C18 C19 0.1(2) .
C17 C18 C19 C21 -56.6(2) .
C13 C18 C19 C21 122.49(16) .
C17 C18 C19 C20 67.22(18) .
C13 C18 C19 C20 -113.70(16) .
C15 C14 C22 C23 -86.6(2) .
C13 C14 C22 C23 91.0(2) .
C15 C14 C22 C24 38.9(2) .
C13 C14 C22 C24 -143.58(16) .
N2 C25 C26 P1 -170.16(10) .
C32 C27 C28 C29 2.1(3) .
P1 C27 C28 C29 -173.74(17) .
C27 C28 C29 C30 -1.8(4) .
C28 C29 C30 C31 0.1(4) .
C29 C30 C31 C32 1.2(3) .
C28 C27 C32 C31 -0.9(3) .
P1 C27 C32 C31 174.67(15) .
C30 C31 C32 C27 -0.8(3) .
C38 C33 C34 C35 0.7(2) .
P1 C33 C34 C35 -173.17(12) .
C33 C34 C35 C36 -0.5(2) .
C34 C35 C36 C37 -0.3(2) .
C35 C36 C37 C38 0.9(2) .
C36 C37 C38 C33 -0.7(2) .
C34 C33 C38 C37 -0.1(2) .
P1 C33 C38 C37 174.31(12) .
C2 C1 N1 C13 -174.78(12) .
C11 C1 N1 C13 1.3(2) .
C2 C1 N1 Fe1 1.02(16) .
C11 C1 N1 Fe1 177.05(13) .
C14 C13 N1 C1 -101.15(16) .
C18 C13 N1 C1 82.11(17) .
C14 C13 N1 Fe1 83.78(16) .
C18 C13 N1 Fe1 -92.96(15) .
C1 C2 N2 C25 175.73(12) .
C3 C2 N2 C25 -0.1(2) .
C1 C2 N2 Fe1 -0.43(15) .
C3 C2 N2 Fe1 -176.23(14) .
C26 C25 N2 C2 -78.19(16) .
C26 C25 N2 Fe1 97.36(13) .
C38 C33 P1 C27 78.22(13) .
C34 C33 P1 C27 -107.83(14) .
C38 C33 P1 C26 -178.84(12) .
C34 C33 P1 C26 -4.89(15) .
C32 C27 P1 C33 24.75(16) .
C28 C27 P1 C33 -159.69(14) .
C32 C27 P1 C26 -80.37(15) .
C28 C27 P1 C26 95.19(15) .
C25 C26 P1 C33 -174.99(10) .
C25 C26 P1 C27 -69.70(11) .
C1 N1 Fe1 N1 86.80(10) 2_655
C13 N1 Fe1 N1 -97.93(12) 2_655
C1 N1 Fe1 N2 -0.94(10) .
C13 N1 Fe1 N2 174.33(13) .
C1 N1 Fe1 N2 167.11(10) 2_655
C13 N1 Fe1 N2 -17.62(12) 2_655
C1 N1 Fe1 Br1 -93.20(10) .
C13 N1 Fe1 Br1 82.07(12) .
C2 N2 Fe1 N1 0.73(10) .
C25 N2 Fe1 N1 -175.06(12) .
C2 N2 Fe1 N1 -126.35(10) 2_655
C25 N2 Fe1 N1 57.86(12) 2_655
C2 N2 Fe1 N2 -63.59(9) 2_655
C25 N2 Fe1 N2 120.61(11) 2_655
C2 N2 Fe1 Br1 116.41(9) .
C25 N2 Fe1 Br1 -59.39(11) .
